data_2021760
loop_
_publ_author_name
'Ben Ali, Karim'
'Retailleau, Pascal'

_publ_section_title
;
 Crystal structure of
 (1S,2R)-2-[(3R,4S)-3-methyl-4-phenyl-1,2,3,4-tetrahydroisoquinolin-2-yl]-1,2-diphenylethanol
;
_journal_coeditor_code FF2162
_journal_issue 10
_journal_name_full 'Acta Crystallographica Section E Crystallographic Communications'
_journal_page_first 1399
_journal_paper_doi 10.1107/S2056989019011964
_journal_volume 75
_journal_year 2019
_chemical_absolute_configuration rm
_chemical_formula_iupac 'C30 H29 N O'
_chemical_formula_moiety 'C30 H29 N O'
_chemical_formula_sum 'C30 H29 N O'
_chemical_formula_weight 419.54
_chemical_name_systematic
(1<i>S</i>,2<i>R</i>)-2-[(3<i>R</i>,4<i>S</i>)-3-Methyl-4-phenyl-1,2,3,4-tetrahydroisoquinolin-2-yl]-1,2-diphenylethanol
_space_group_crystal_system orthorhombic
_space_group_IT_number 19
_space_group_name_Hall 'P 2ac 2ab'
_space_group_name_H-M_alt 'P 21 21 21'
_symmetry_space_group_name_Hall 'P 2ac 2ab'
_symmetry_space_group_name_H-M 'P 21 21 21'
_atom_sites_solution_hydrogens mixed
_atom_sites_solution_primary dual
_atom_sites_solution_secondary difmap
_audit_creation_method SHELXL-2018/3
_cell_angle_alpha 90
_cell_angle_beta 90
_cell_angle_gamma 90
_cell_formula_units_Z 4
_cell_length_a 7.3009(8)
_cell_length_b 11.0552(11)
_cell_length_c 30.006(3)
_cell_measurement_reflns_used 6302
_cell_measurement_temperature 293(2)
_cell_measurement_theta_max 24.1570
_cell_measurement_theta_min 2.0140
_cell_volume 2421.9(4)
_computing_cell_refinement
;
CrysAlisPro (Rigaku OD, 2019)
;
_computing_data_collection
;
DENZO (Otwinowski & Minor, 1997); COLLECT (Hooft, 1998)
;
_computing_data_reduction
;
CrysAlisPro (Rigaku OD, 2019)
;
_computing_publication_material
;
<i>SHELXL2018/3</i> (Sheldrick, 2015b)
;
_computing_structure_refinement
;
<i>SHELXL2018/3</i> (Sheldrick, 2015b)
;
_computing_structure_solution
;
<i>SHELXT2014/5</i> (Sheldrick, 2015a)
;
_diffrn_ambient_temperature 293(2)
_diffrn_measured_fraction_theta_full 0.999
_diffrn_measured_fraction_theta_max 0.999
_diffrn_measurement_device 'Nonius KappaCCD area detector'
_diffrn_measurement_method '\w and \f scans'
_diffrn_radiation_monochromator graphite
_diffrn_radiation_source '1.5kW sealed tube'
_diffrn_radiation_type MoK\a
_diffrn_radiation_wavelength 0.71073
_diffrn_reflns_av_R_equivalents 0.0273
_diffrn_reflns_av_unetI/netI 0.0238
_diffrn_reflns_limit_h_max 8
_diffrn_reflns_limit_h_min -8
_diffrn_reflns_limit_k_max 13
_diffrn_reflns_limit_k_min -13
_diffrn_reflns_limit_l_max 36
_diffrn_reflns_limit_l_min -36
_diffrn_reflns_number 21751
_diffrn_reflns_theta_full 25.242
_diffrn_reflns_theta_max 25.346
_diffrn_reflns_theta_min 2.715
_diffrn_standards_decay_% 0
_exptl_absorpt_coefficient_mu 0.069
_exptl_absorpt_correction_T_max 1.00000
_exptl_absorpt_correction_T_min 0.84348
_exptl_absorpt_correction_type multi-scan
_exptl_absorpt_process_details
;
(CrysAlisPro; Rigaku OD, 2019)
;
_exptl_crystal_colour colorless
_exptl_crystal_density_diffrn 1.151
_exptl_crystal_description prism
_exptl_crystal_F_000 896
_exptl_crystal_size_max 0.590
_exptl_crystal_size_mid 0.450
_exptl_crystal_size_min 0.350
_refine_diff_density_max 0.105
_refine_diff_density_min -0.110
_refine_ls_abs_structure_details
;
 Refined as an inversion twin.
;
_refine_ls_extinction_coef 0.0139(11)
_refine_ls_extinction_expression Fc^*^=kFc[1+0.001xFc^2^\l^3^/sin(2\q)]^-1/4^
_refine_ls_extinction_method
;
SHELXL-2018/3 (Sheldrick 2015b)
;
_refine_ls_goodness_of_fit_ref 1.072
_refine_ls_hydrogen_treatment mixed
_refine_ls_matrix_type full
_refine_ls_number_parameters 295
_refine_ls_number_reflns 4425
_refine_ls_number_restraints 0
_refine_ls_restrained_S_all 1.072
_refine_ls_R_factor_all 0.0443
_refine_ls_R_factor_gt 0.0379
_refine_ls_shift/su_max 0.000
_refine_ls_shift/su_mean 0.000
_refine_ls_structure_factor_coef Fsqd
_refine_ls_weighting_details 'w=1/[\s^2^(Fo^2^)+(0.0304P)^2^+0.3321P] where P=(Fo^2^+2Fc^2^)/3'
_refine_ls_weighting_scheme calc
_refine_ls_wR_factor_gt 0.0791
_refine_ls_wR_factor_ref 0.0828
_reflns_number_gt 3948
_reflns_number_total 4427
_reflns_threshold_expression 'I > 2\s(I)'
_cod_data_source_file ff2162sup1.cif
_cod_data_source_block I
_cod_original_cell_volume 2421.8(4)
_cod_database_code 2021760
_shelx_space_group_comment
;
The symmetry employed for this shelxl refinement is uniquely defined
by the following loop, which should always be used as a source of
symmetry information in preference to the above space-group names.
They are only intended as comments.
;

loop_
_space_group_symop_operation_xyz
'x, y, z'
'-x+1/2, -y, z+1/2'
'x+1/2, -y+1/2, -z'
'-x, y+1/2, -z+1/2'

loop_
_atom_site_type_symbol
_atom_site_label
_atom_site_fract_x
_atom_site_fract_y
_atom_site_fract_z
_atom_site_U_iso_or_equiv
_atom_site_adp_type
_atom_site_calc_flag
_atom_site_occupancy
C C1 0.3286(4) -0.0015(2) 0.21766(7) 0.0459(6) Uani d 1
H H1A 0.428447 -0.038350 0.234113 0.053 Uiso calc 1
H H1B 0.243483 -0.065133 0.209524 0.053 Uiso calc 1
N N2 0.4019(2) 0.05352(14) 0.17689(6) 0.0355(4) Uani d 1
C C3 0.5027(3) 0.16552(19) 0.18741(7) 0.0400(5) Uani d 1
H H3 0.556815 0.195001 0.159563 0.046 Uiso calc 1
C C4 0.3616(3) 0.26023(18) 0.20271(7) 0.0379(5) Uani d 1
H H4 0.430488 0.329448 0.214349 0.044 Uiso calc 1
C C5 0.1547(3) 0.2891(2) 0.26931(7) 0.0471(6) Uani d 1
H H5 0.162708 0.372208 0.264993 0.054 Uiso calc 1
C C6 0.0507(3) 0.2447(3) 0.30407(8) 0.0553(7) Uani d 1
H H6 -0.009196 0.297836 0.323159 0.064 Uiso calc 1
C C7 0.0357(4) 0.1222(3) 0.31050(8) 0.0576(7) Uani d 1
H H7 -0.035474 0.092057 0.333677 0.066 Uiso calc 1
C C8 0.1265(3) 0.0443(2) 0.28246(8) 0.0518(6) Uani d 1
H H8 0.116921 -0.038604 0.287084 0.060 Uiso calc 1
C C9 0.2328(3) 0.0871(2) 0.24723(7) 0.0405(5) Uani d 1
C C10 0.2479(3) 0.2114(2) 0.24055(7) 0.0383(5) Uani d 1
C C11 0.6589(3) 0.1502(2) 0.22101(9) 0.0567(7) Uani d 1
H H11A 0.726198 0.224575 0.223262 0.068 Uiso calc 1
H H11B 0.739191 0.086877 0.211187 0.068 Uiso calc 1
H H11C 0.609065 0.129700 0.249634 0.068 Uiso calc 1
C C12 0.2492(3) 0.30571(18) 0.16372(7) 0.0400(5) Uani d 1
C C13 0.3195(4) 0.3956(2) 0.13673(8) 0.0570(7) Uani d 1
H H13 0.431991 0.430129 0.143737 0.066 Uiso calc 1
C C14 0.2254(5) 0.4350(3) 0.09946(9) 0.0707(9) Uani d 1
H H14 0.275393 0.495164 0.081543 0.081 Uiso calc 1
C C15 0.0593(5) 0.3858(3) 0.08888(9) 0.0699(9) Uani d 1
H H15 -0.003927 0.412441 0.063832 0.080 Uiso calc 1
C C16 -0.0138(4) 0.2967(3) 0.11542(9) 0.0623(7) Uani d 1
H H16 -0.126869 0.262995 0.108399 0.072 Uiso calc 1
C C17 0.0809(3) 0.2573(2) 0.15257(8) 0.0488(6) Uani d 1
H H17 0.030362 0.197119 0.170385 0.056 Uiso calc 1
C C18 0.5032(3) -0.03477(18) 0.14947(7) 0.0367(5) Uani d 1
H H18 0.600714 -0.070012 0.167776 0.042 Uiso calc 1
C C19 0.3684(3) -0.13740(19) 0.13610(8) 0.0416(5) Uani d 1
H H19 0.338016 -0.182861 0.163143 0.048 Uiso calc 1
O O19 0.2046(2) -0.08765(16) 0.11933(6) 0.0560(5) Uani d 1
H HOH 0.198(4) -0.016(3) 0.1307(9) 0.067 Uiso d 1
C C20 0.5896(3) 0.02111(19) 0.10855(7) 0.0394(5) Uani d 1
C C21 0.4942(4) 0.0997(2) 0.08094(8) 0.0553(7) Uani d 1
H H21 0.377223 0.125320 0.088719 0.064 Uiso calc 1
C C22 0.5742(5) 0.1398(3) 0.04165(9) 0.0730(8) Uani d 1
H H22 0.510686 0.192712 0.023154 0.084 Uiso calc 1
C C23 0.7467(5) 0.1018(3) 0.02999(10) 0.0778(10) Uani d 1
H H23 0.798359 0.127746 0.003312 0.089 Uiso calc 1
C C24 0.8428(4) 0.0263(3) 0.05729(10) 0.0685(8) Uani d 1
H H24 0.960600 0.001927 0.049589 0.079 Uiso calc 1
C C25 0.7644(3) -0.0137(2) 0.09627(8) 0.0502(6) Uani d 1
H H25 0.830335 -0.065258 0.114775 0.058 Uiso calc 1
C C26 0.4523(3) -0.22470(19) 0.10333(7) 0.0434(5) Uani d 1
C C27 0.4150(4) -0.2197(2) 0.05843(9) 0.0648(8) Uani d 1
H H27 0.330932 -0.163529 0.047712 0.075 Uiso calc 1
C C28 0.5013(5) -0.2974(3) 0.02915(9) 0.0816(10) Uani d 1
H H28 0.474735 -0.293390 -0.001130 0.094 Uiso calc 1
C C29 0.6252(5) -0.3798(3) 0.04431(11) 0.0786(9) Uani d 1
H H29 0.684240 -0.431168 0.024431 0.090 Uiso calc 1
C C30 0.6622(4) -0.3865(2) 0.08887(11) 0.0693(8) Uani d 1
H H30 0.746120 -0.442975 0.099374 0.080 Uiso calc 1
C C31 0.5752(4) -0.3097(2) 0.11835(9) 0.0533(6) Uani d 1
H H31 0.599963 -0.315488 0.148673 0.061 Uiso calc 1

loop_
_atom_site_aniso_label
_atom_site_aniso_U_11
_atom_site_aniso_U_22
_atom_site_aniso_U_33
_atom_site_aniso_U_12
_atom_site_aniso_U_13
_atom_site_aniso_U_23
C1 0.0562(15) 0.0388(12) 0.0426(13) -0.0048(11) 0.0068(11) 0.0038(10)
N2 0.0361(10) 0.0336(8) 0.0369(9) -0.0008(8) 0.0058(8) 0.0001(7)
C3 0.0384(12) 0.0391(11) 0.0426(12) -0.0037(10) 0.0039(10) -0.0003(9)
C4 0.0419(13) 0.0322(10) 0.0395(12) -0.0059(10) 0.0006(10) -0.0037(9)
C5 0.0441(13) 0.0536(14) 0.0437(13) 0.0038(11) -0.0043(11) -0.0078(11)
C6 0.0421(14) 0.0826(19) 0.0413(13) 0.0074(14) 0.0005(11) -0.0127(13)
C7 0.0482(15) 0.0850(19) 0.0395(13) -0.0076(14) 0.0064(12) 0.0015(13)
C8 0.0552(15) 0.0596(14) 0.0406(13) -0.0126(13) 0.0031(12) 0.0036(11)
C9 0.0423(13) 0.0472(12) 0.0320(11) -0.0030(11) 0.0010(10) 0.0002(9)
C10 0.0364(12) 0.0442(12) 0.0342(11) 0.0002(10) -0.0019(10) -0.0030(9)
C11 0.0433(14) 0.0589(15) 0.0680(17) -0.0014(12) -0.0081(13) -0.0064(13)
C12 0.0494(14) 0.0319(10) 0.0387(12) 0.0043(11) 0.0068(10) -0.0036(9)
C13 0.0653(17) 0.0470(13) 0.0586(16) -0.0024(13) 0.0074(14) 0.0085(12)
C14 0.093(2) 0.0637(17) 0.0558(17) 0.0100(18) 0.0123(17) 0.0203(14)
C15 0.091(2) 0.0766(19) 0.0426(15) 0.0331(19) -0.0020(15) 0.0037(14)
C16 0.0589(16) 0.0737(17) 0.0544(16) 0.0111(15) -0.0078(14) -0.0108(14)
C17 0.0526(15) 0.0485(13) 0.0452(13) 0.0024(12) -0.0009(11) 0.0013(11)
C18 0.0336(11) 0.0391(11) 0.0375(11) 0.0034(10) -0.0016(10) 0.0010(9)
C19 0.0396(12) 0.0390(11) 0.0463(13) 0.0003(10) -0.0006(10) -0.0009(10)
O19 0.0414(9) 0.0551(10) 0.0715(12) 0.0037(8) -0.0092(9) -0.0069(9)
C20 0.0415(13) 0.0403(11) 0.0364(12) -0.0010(10) 0.0015(10) -0.0042(9)
C21 0.0617(17) 0.0595(14) 0.0448(14) 0.0047(14) 0.0015(12) 0.0049(12)
C22 0.097(2) 0.0752(19) 0.0467(15) -0.0039(19) -0.0026(17) 0.0129(14)
C23 0.095(3) 0.091(2) 0.0469(16) -0.024(2) 0.0244(17) -0.0042(16)
C24 0.0622(18) 0.082(2) 0.0616(18) -0.0138(17) 0.0209(15) -0.0176(16)
C25 0.0452(14) 0.0532(14) 0.0522(15) -0.0035(12) 0.0073(11) -0.0090(11)
C26 0.0456(14) 0.0384(11) 0.0461(13) -0.0055(11) -0.0012(11) -0.0046(10)
C27 0.086(2) 0.0577(15) 0.0507(16) 0.0103(16) -0.0131(15) -0.0060(12)
C28 0.122(3) 0.076(2) 0.0477(16) 0.007(2) -0.0009(18) -0.0158(15)
C29 0.095(2) 0.0622(18) 0.078(2) 0.0071(19) 0.0216(19) -0.0239(16)
C30 0.069(2) 0.0568(16) 0.082(2) 0.0137(15) 0.0011(17) -0.0151(15)
C31 0.0581(16) 0.0453(12) 0.0563(15) 0.0058(12) -0.0049(13) -0.0066(11)

loop_
_atom_type_symbol
_atom_type_description
_atom_type_scat_dispersion_real
_atom_type_scat_dispersion_imag
_atom_type_scat_source
C C 0.0033 0.0016 'International Tables Vol C Tables 4.2.6.8 and 6.1.1.4'
N N 0.0061 0.0033 'International Tables Vol C Tables 4.2.6.8 and 6.1.1.4'
O O 0.0106 0.0060 'International Tables Vol C Tables 4.2.6.8 and 6.1.1.4'
H H 0.0000 0.0000 'International Tables Vol C Tables 4.2.6.8 and 6.1.1.4'

loop_
_geom_angle_atom_site_label_1
_geom_angle_atom_site_label_2
_geom_angle_atom_site_label_3
_geom_angle
N2 C1 C9 113.18(17)
N2 C1 H1A 108.9
C9 C1 H1A 108.9
N2 C1 H1B 108.9
C9 C1 H1B 108.9
H1A C1 H1B 107.8
C1 N2 C3 110.59(16)
C1 N2 C18 111.93(16)
C3 N2 C18 115.13(16)
N2 C3 C11 114.83(18)
N2 C3 C4 107.52(17)
C11 C3 C4 112.15(18)
N2 C3 H3 107.3
C11 C3 H3 107.3
C4 C3 H3 107.3
C10 C4 C12 113.71(18)
C10 C4 C3 110.49(17)
C12 C4 C3 110.99(17)
C10 C4 H4 107.1
C12 C4 H4 107.1
C3 C4 H4 107.1
C6 C5 C10 121.1(2)
C6 C5 H5 119.4
C10 C5 H5 119.4
C7 C6 C5 120.1(2)
C7 C6 H6 120.0
C5 C6 H6 120.0
C6 C7 C8 119.6(2)
C6 C7 H7 120.2
C8 C7 H7 120.2
C7 C8 C9 121.3(2)
C7 C8 H8 119.3
C9 C8 H8 119.3
C10 C9 C8 119.2(2)
C10 C9 C1 121.60(19)
C8 C9 C1 119.2(2)
C9 C10 C5 118.7(2)
C9 C10 C4 120.36(19)
C5 C10 C4 121.0(2)
C3 C11 H11A 109.5
C3 C11 H11B 109.5
H11A C11 H11B 109.5
C3 C11 H11C 109.5
H11A C11 H11C 109.5
H11B C11 H11C 109.5
C13 C12 C17 117.9(2)
C13 C12 C4 119.3(2)
C17 C12 C4 122.7(2)
C12 C13 C14 121.1(3)
C12 C13 H13 119.5
C14 C13 H13 119.5
C15 C14 C13 120.2(3)
C15 C14 H14 119.9
C13 C14 H14 119.9
C14 C15 C16 119.7(3)
C14 C15 H15 120.2
C16 C15 H15 120.2
C15 C16 C17 119.9(3)
C15 C16 H16 120.0
C17 C16 H16 120.0
C12 C17 C16 121.2(2)
C12 C17 H17 119.4
C16 C17 H17 119.4
N2 C18 C20 113.06(16)
N2 C18 C19 108.02(16)
C20 C18 C19 110.66(17)
N2 C18 H18 108.3
C20 C18 H18 108.3
C19 C18 H18 108.3
O19 C19 C26 111.22(19)
O19 C19 C18 110.15(17)
C26 C19 C18 112.22(18)
O19 C19 H19 107.7
C26 C19 H19 107.7
C18 C19 H19 107.7
C19 O19 HOH 105(2)
C25 C20 C21 118.6(2)
C25 C20 C18 119.2(2)
C21 C20 C18 122.1(2)
C20 C21 C22 119.7(3)
C20 C21 H21 120.1
C22 C21 H21 120.1
C23 C22 C21 120.3(3)
C23 C22 H22 119.9
C21 C22 H22 119.9
C24 C23 C22 120.4(3)
C24 C23 H23 119.8
C22 C23 H23 119.8
C23 C24 C25 119.5(3)
C23 C24 H24 120.2
C25 C24 H24 120.2
C24 C25 C20 121.4(3)
C24 C25 H25 119.3
C20 C25 H25 119.3
C31 C26 C27 118.6(2)
C31 C26 C19 119.3(2)
C27 C26 C19 122.2(2)
C26 C27 C28 120.5(3)
C26 C27 H27 119.8
C28 C27 H27 119.8
C29 C28 C27 120.4(3)
C29 C28 H28 119.8
C27 C28 H28 119.8
C28 C29 C30 119.7(3)
C28 C29 H29 120.2
C30 C29 H29 120.2
C29 C30 C31 120.2(3)
C29 C30 H30 119.9
C31 C30 H30 119.9
C26 C31 C30 120.7(3)
C26 C31 H31 119.7
C30 C31 H31 119.7

loop_
_geom_bond_atom_site_label_1
_geom_bond_atom_site_label_2
_geom_bond_distance
C1 N2 1.467(3)
C1 C9 1.496(3)
C1 H1A 0.9700
C1 H1B 0.9700
N2 C3 1.475(3)
N2 C18 1.475(3)
C3 C11 1.531(3)
C3 C4 1.539(3)
C3 H3 0.9800
C4 C10 1.507(3)
C4 C12 1.515(3)
C4 H4 0.9800
C5 C6 1.380(3)
C5 C10 1.395(3)
C5 H5 0.9300
C6 C7 1.372(4)
C6 H6 0.9300
C7 C8 1.374(4)
C7 H7 0.9300
C8 C9 1.394(3)
C8 H8 0.9300
C9 C10 1.393(3)
C11 H11A 0.9600
C11 H11B 0.9600
C11 H11C 0.9600
C12 C13 1.380(3)
C12 C17 1.381(3)
C13 C14 1.383(4)
C13 H13 0.9300
C14 C15 1.367(4)
C14 H14 0.9300
C15 C16 1.374(4)
C15 H15 0.9300
C16 C17 1.382(3)
C16 H16 0.9300
C17 H17 0.9300
C18 C20 1.512(3)
C18 C19 1.555(3)
C18 H18 0.9800
C19 O19 1.409(3)
C19 C26 1.508(3)
C19 H19 0.9800
O19 HOH 0.86(3)
C20 C25 1.383(3)
C20 C21 1.388(3)
C21 C22 1.389(4)
C21 H21 0.9300
C22 C23 1.373(4)
C22 H22 0.9300
C23 C24 1.364(4)
C23 H23 0.9300
C24 C25 1.375(4)
C24 H24 0.9300
C25 H25 0.9300
C26 C31 1.375(3)
C26 C27 1.376(3)
C27 C28 1.381(4)
C27 H27 0.9300
C28 C29 1.362(4)
C28 H28 0.9300
C29 C30 1.366(4)
C29 H29 0.9300
C30 C31 1.381(4)
C30 H30 0.9300
C31 H31 0.9300

loop_
_geom_hbond_atom_site_label_D
_geom_hbond_atom_site_label_H
_geom_hbond_atom_site_label_A
_geom_hbond_site_symmetry_A
_geom_hbond_distance_DH
_geom_hbond_distance_HA
_geom_hbond_distance_DA
_geom_hbond_angle_DHA
_geom_hbond_publ_flag
O19 HOH N2 . 0.86(3) 2.18(3) 2.737(2) 123(2) yes
C27 H27 O19 . 0.93 2.48 2.798(3) 99.9 yes
C21 H21 Cg3 . 0.93 3.14 3.930(4) 144 yes
C6 H6 O19 4 0.93 2.57 3.492(3) 170.1 yes
C14 H14 Cg5 1_565 0.93 2.95 3.770(4) 147 yes
C16 H16 Cg4 1_455 0.93 2.92 3.743(3) 148 yes
C31 H31 Cg2 4_645 0.93 2.96 3.803(3) 152 yes

loop_
_geom_torsion_atom_site_label_1
_geom_torsion_atom_site_label_2
_geom_torsion_atom_site_label_3
_geom_torsion_atom_site_label_4
_geom_torsion
C9 C1 N2 C3 47.4(2)
C9 C1 N2 C18 177.26(19)
C1 N2 C3 C11 56.3(2)
C18 N2 C3 C11 -71.7(2)
C1 N2 C3 C4 -69.2(2)
C18 N2 C3 C4 162.68(16)
N2 C3 C4 C10 54.4(2)
C11 C3 C4 C10 -72.8(2)
N2 C3 C4 C12 -72.7(2)
C11 C3 C4 C12 160.16(19)
C10 C5 C6 C7 -0.8(4)
C5 C6 C7 C8 0.8(4)
C6 C7 C8 C9 -0.6(4)
C7 C8 C9 C10 0.4(4)
C7 C8 C9 C1 -179.9(2)
N2 C1 C9 C10 -12.7(3)
N2 C1 C9 C8 167.7(2)
C8 C9 C10 C5 -0.4(3)
C1 C9 C10 C5 179.9(2)
C8 C9 C10 C4 -179.9(2)
C1 C9 C10 C4 0.4(3)
C6 C5 C10 C9 0.6(3)
C6 C5 C10 C4 -179.8(2)
C12 C4 C10 C9 104.1(2)
C3 C4 C10 C9 -21.5(3)
C12 C4 C10 C5 -75.4(2)
C3 C4 C10 C5 159.02(19)
C10 C4 C12 C13 152.5(2)
C3 C4 C12 C13 -82.2(2)
C10 C4 C12 C17 -30.5(3)
C3 C4 C12 C17 94.8(2)
C17 C12 C13 C14 -0.7(4)
C4 C12 C13 C14 176.5(2)
C12 C13 C14 C15 0.5(4)
C13 C14 C15 C16 -0.1(4)
C14 C15 C16 C17 -0.1(4)
C13 C12 C17 C16 0.5(3)
C4 C12 C17 C16 -176.6(2)
C15 C16 C17 C12 -0.1(4)
C1 N2 C18 C20 -176.66(18)
C3 N2 C18 C20 -49.2(2)
C1 N2 C18 C19 60.5(2)
C3 N2 C18 C19 -172.04(17)
N2 C18 C19 O19 48.5(2)
C20 C18 C19 O19 -75.7(2)
N2 C18 C19 C26 173.03(17)
C20 C18 C19 C26 48.8(2)
N2 C18 C20 C25 138.8(2)
C19 C18 C20 C25 -99.9(2)
N2 C18 C20 C21 -46.1(3)
C19 C18 C20 C21 75.2(2)
C25 C20 C21 C22 1.0(4)
C18 C20 C21 C22 -174.2(2)
C20 C21 C22 C23 0.2(4)
C21 C22 C23 C24 -1.4(5)
C22 C23 C24 C25 1.3(4)
C23 C24 C25 C20 -0.1(4)
C21 C20 C25 C24 -1.1(3)
C18 C20 C25 C24 174.2(2)
O19 C19 C26 C31 -159.3(2)
C18 C19 C26 C31 76.8(3)
O19 C19 C26 C27 23.1(3)
C18 C19 C26 C27 -100.8(3)
C31 C26 C27 C28 -0.9(4)
C19 C26 C27 C28 176.8(3)
C26 C27 C28 C29 -0.2(5)
C27 C28 C29 C30 0.9(5)
C28 C29 C30 C31 -0.4(5)
C27 C26 C31 C30 1.4(4)
C19 C26 C31 C30 -176.4(2)
C29 C30 C31 C26 -0.8(4)

_cod_database_fobs_code 2021760
